data_4069405
loop_
_publ_author_name
'Hashimoto, Hisako'
'Sato, Jun'
'Tobita, Hiromi'

_publ_section_title
;
 Synthesis and Properties of a Silyl(silylene)ruthenium Complex:
 Activation Barrier of the Ru&#x2550;Si Bond Rotation and Facile
 Replacement of the Methyl Groups with Alkoxy Groups of a Silyl Ligand
;
_journal_issue 14
_journal_name_full Organometallics
_journal_page_first 3963
_journal_paper_doi 10.1021/om900177z
_journal_volume 28
_journal_year 2009
_chemical_formula_moiety 'C32 H46 O Ru Si2 '
_chemical_formula_sum 'C32 H46 O Ru Si2'
_chemical_formula_weight 603.96
_chemical_name_systematic
; 
 ? 
;
_space_group_IT_number 14
_symmetry_cell_setting monoclinic
_symmetry_space_group_name_Hall '-P 2ybc'
_symmetry_space_group_name_H-M 'P 1 21/c 1'
_atom_sites_solution_hydrogens geom
_atom_sites_solution_primary direct
_atom_sites_solution_secondary difmap
_audit_creation_method SHELXL-97
_cell_angle_alpha 90.00
_cell_angle_beta 95.1401(13)
_cell_angle_gamma 90.00
_cell_formula_units_Z 4
_cell_length_a 10.5565(3)
_cell_length_b 18.7387(7)
_cell_length_c 15.7809(6)
_cell_measurement_reflns_used 21702
_cell_measurement_temperature 150(2)
_cell_measurement_theta_max 27.4
_cell_measurement_theta_min 1.7
_cell_volume 3109.15(19)
_computing_cell_refinement PROCESS-AUTO
_computing_data_collection PROCESS-AUTO
_computing_data_reduction CrystalStructure
_computing_publication_material 'CrystalStructure 3.8'
_computing_structure_refinement 'SHELXL-97 (Sheldrick, 1997)'
_computing_structure_solution 'SHELXS-97 (Sheldrick, 1990)'
_diffrn_ambient_temperature 150(2)
_diffrn_detector_area_resol_mean 10.00
_diffrn_measured_fraction_theta_full 0.966
_diffrn_measured_fraction_theta_max 0.966
_diffrn_measurement_device_type 'Rigaku RAXIS-RAPID'
_diffrn_measurement_method \w
_diffrn_radiation_monochromator graphite
_diffrn_radiation_source 'fine-focus sealed tube'
_diffrn_radiation_type MoK\a
_diffrn_radiation_wavelength 0.71069
_diffrn_reflns_av_R_equivalents 0.0416
_diffrn_reflns_av_sigmaI/netI 0.0260
_diffrn_reflns_limit_h_max 13
_diffrn_reflns_limit_h_min -13
_diffrn_reflns_limit_k_max 24
_diffrn_reflns_limit_k_min -24
_diffrn_reflns_limit_l_max 20
_diffrn_reflns_limit_l_min -20
_diffrn_reflns_number 26763
_diffrn_reflns_theta_full 27.44
_diffrn_reflns_theta_max 27.44
_diffrn_reflns_theta_min 1.69
_exptl_absorpt_coefficient_mu 0.603
_exptl_absorpt_correction_T_max 0.8589
_exptl_absorpt_correction_T_min 0.8541
_exptl_absorpt_correction_type none
_exptl_crystal_colour yellow
_exptl_crystal_density_diffrn 1.290
_exptl_crystal_density_method 'not measured'
_exptl_crystal_description block
_exptl_crystal_F_000 1272
_exptl_crystal_size_max 0.27
_exptl_crystal_size_mid 0.26
_exptl_crystal_size_min 0.26
_refine_diff_density_max 0.423
_refine_diff_density_min -0.769
_refine_diff_density_rms 0.134
_refine_ls_extinction_method none
_refine_ls_goodness_of_fit_ref 1.176
_refine_ls_hydrogen_treatment fixed
_refine_ls_matrix_type full
_refine_ls_number_parameters 339
_refine_ls_number_reflns 6879
_refine_ls_number_restraints 0
_refine_ls_restrained_S_all 1.176
_refine_ls_R_factor_all 0.0420
_refine_ls_R_factor_gt 0.0339
_refine_ls_shift/su_max 0.049
_refine_ls_shift/su_mean 0.002
_refine_ls_structure_factor_coef Fsqd
_refine_ls_weighting_details 'calc w=1/[\s^2^(Fo^2^)+(0.0489P)^2^+2.4185P] where P=(Fo^2^+2Fc^2^)/3'
_refine_ls_weighting_scheme calc
_refine_ls_wR_factor_gt 0.0881
_refine_ls_wR_factor_ref 0.1004
_reflns_number_gt 6166
_reflns_number_total 6879
_reflns_threshold_expression >2sigma(I)
_cod_data_source_file om900177z_si_002.cif
_cod_data_source_block jun1
_cod_original_formula_sum 'C32 H46 O Ru Si2 '
_cod_database_code 4069405

loop_
_symmetry_equiv_pos_as_xyz
'x, y, z'
'-x, y+1/2, -z+1/2'
'-x, -y, -z'
'x, -y-1/2, z-1/2'

loop_
_atom_site_label
_atom_site_type_symbol
_atom_site_fract_x
_atom_site_fract_y
_atom_site_fract_z
_atom_site_U_iso_or_equiv
_atom_site_adp_type
_atom_site_occupancy
_atom_site_symmetry_multiplicity
_atom_site_calc_flag
_atom_site_refinement_flags
Ru1 Ru 0.393218(17) 0.882771(9) 0.758065(12) 0.02103(7) Uani 1 1 d .
Si1 Si 0.60391(6) 0.87438(3) 0.75561(4) 0.02313(15) Uani 1 1 d .
Si2 Si 0.36657(7) 0.75690(4) 0.78662(5) 0.02561(15) Uani 1 1 d .
O1 O 0.4263(3) 0.88046(12) 0.94832(14) 0.0470(6) Uani 1 1 d .
C1 C 0.6948(2) 0.88321(13) 0.65757(17) 0.0260(5) Uani 1 1 d .
C2 C 0.6933(2) 0.82968(13) 0.59486(16) 0.0263(5) Uani 1 1 d .
C3 C 0.7586(2) 0.83978(14) 0.52242(17) 0.0298(5) Uani 1 1 d .
H1 H 0.7580 0.8028 0.4812 0.036 Uiso 1 1 calc R
C4 C 0.8243(2) 0.90244(15) 0.50931(18) 0.0318(6) Uani 1 1 d .
C5 C 0.8247(2) 0.95524(15) 0.57089(19) 0.0332(6) Uani 1 1 d .
H2 H 0.8685 0.9986 0.5625 0.040 Uiso 1 1 calc R
C6 C 0.7633(2) 0.94677(13) 0.64451(18) 0.0293(5) Uani 1 1 d .
C7 C 0.6248(3) 0.75967(14) 0.60274(18) 0.0342(6) Uani 1 1 d .
H3 H 0.5693 0.7508 0.5506 0.051 Uiso 1 1 calc R
H4 H 0.5734 0.7617 0.6514 0.051 Uiso 1 1 calc R
H5 H 0.6871 0.7210 0.6113 0.051 Uiso 1 1 calc R
C8 C 0.8935(3) 0.91243(19) 0.4308(2) 0.0445(7) Uani 1 1 d .
H6 H 0.8985 0.9634 0.4177 0.067 Uiso 1 1 calc R
H7 H 0.8475 0.8876 0.3828 0.067 Uiso 1 1 calc R
H8 H 0.9796 0.8928 0.4407 0.067 Uiso 1 1 calc R
C9 C 0.7697(3) 1.00683(14) 0.7091(2) 0.0382(6) Uani 1 1 d .
H9 H 0.8278 0.9936 0.7585 0.057 Uiso 1 1 calc R
H10 H 0.6847 1.0155 0.7274 0.057 Uiso 1 1 calc R
H11 H 0.8006 1.0503 0.6833 0.057 Uiso 1 1 calc R
C10 C 0.7298(2) 0.87489(13) 0.84952(17) 0.0274(5) Uani 1 1 d .
C11 C 0.7350(3) 0.92933(15) 0.91149(17) 0.0305(5) Uani 1 1 d .
C12 C 0.8290(3) 0.92706(17) 0.98007(19) 0.0395(7) Uani 1 1 d .
H12 H 0.8324 0.9645 1.0208 0.047 Uiso 1 1 calc R
C13 C 0.9164(3) 0.87269(17) 0.9906(2) 0.0413(7) Uani 1 1 d .
C14 C 0.9117(3) 0.81935(16) 0.92930(18) 0.0344(6) Uani 1 1 d .
H13 H 0.9713 0.7813 0.9356 0.041 Uiso 1 1 calc R
C15 C 0.8225(2) 0.81990(14) 0.85919(17) 0.0282(5) Uani 1 1 d .
C16 C 0.6479(3) 0.99336(16) 0.9080(2) 0.0409(7) Uani 1 1 d .
H14 H 0.6042 0.9955 0.9602 0.061 Uiso 1 1 calc R
H15 H 0.5849 0.9892 0.8587 0.061 Uiso 1 1 calc R
H16 H 0.6980 1.0369 0.9029 0.061 Uiso 1 1 calc R
C17 C 1.0160(4) 0.8714(2) 1.0660(3) 0.0657(12) Uani 1 1 d .
H17 H 0.9898 0.8379 1.1088 0.099 Uiso 1 1 calc R
H18 H 1.0248 0.9193 1.0907 0.099 Uiso 1 1 calc R
H19 H 1.0977 0.8562 1.0471 0.099 Uiso 1 1 calc R
C18 C 0.8294(3) 0.76196(15) 0.79333(19) 0.0351(6) Uani 1 1 d .
H20 H 0.8976 0.7285 0.8119 0.053 Uiso 1 1 calc R
H21 H 0.8469 0.7834 0.7389 0.053 Uiso 1 1 calc R
H22 H 0.7481 0.7364 0.7864 0.053 Uiso 1 1 calc R
C19 C 0.4983(3) 0.71414(15) 0.85798(19) 0.0353(6) Uani 1 1 d .
H23 H 0.4672 0.6697 0.8815 0.053 Uiso 1 1 calc R
H24 H 0.5256 0.7468 0.9045 0.053 Uiso 1 1 calc R
H25 H 0.5704 0.7037 0.8250 0.053 Uiso 1 1 calc R
C20 C 0.2209(3) 0.74433(17) 0.8480(2) 0.0415(7) Uani 1 1 d .
H26 H 0.2054 0.6932 0.8555 0.062 Uiso 1 1 calc R
H27 H 0.1467 0.7661 0.8163 0.062 Uiso 1 1 calc R
H28 H 0.2357 0.7671 0.9039 0.062 Uiso 1 1 calc R
C21 C 0.3412(3) 0.69474(15) 0.69215(19) 0.0379(6) Uani 1 1 d .
H29 H 0.4234 0.6833 0.6712 0.057 Uiso 1 1 calc R
H30 H 0.2864 0.7180 0.6469 0.057 Uiso 1 1 calc R
H31 H 0.3006 0.6507 0.7095 0.057 Uiso 1 1 calc R
C22 C 0.4158(3) 0.88118(13) 0.87469(18) 0.0309(6) Uani 1 1 d .
C23 C 0.2949(2) 0.98765(13) 0.73023(16) 0.0274(5) Uani 1 1 d .
C24 C 0.1983(2) 0.93487(15) 0.73685(18) 0.0315(6) Uani 1 1 d .
C25 C 0.2060(3) 0.88478(14) 0.6696(2) 0.0338(6) Uani 1 1 d .
C26 C 0.3084(2) 0.90582(14) 0.62149(16) 0.0283(5) Uani 1 1 d .
C27 C 0.3602(2) 0.97039(13) 0.65773(16) 0.0260(5) Uani 1 1 d .
C28 C 0.3128(3) 1.05373(16) 0.7843(2) 0.0432(7) Uani 1 1 d .
H32 H 0.3989 1.0725 0.7808 0.065 Uiso 1 1 calc R
H33 H 0.3010 1.0419 0.8436 0.065 Uiso 1 1 calc R
H34 H 0.2504 1.0899 0.7637 0.065 Uiso 1 1 calc R
C29 C 0.0993(3) 0.9367(2) 0.7992(2) 0.0519(9) Uani 1 1 d .
H35 H 0.0379 0.9747 0.7834 0.078 Uiso 1 1 calc R
H36 H 0.1402 0.9459 0.8564 0.078 Uiso 1 1 calc R
H37 H 0.0552 0.8907 0.7987 0.078 Uiso 1 1 calc R
C30 C 0.1090(3) 0.82877(17) 0.6430(2) 0.0509(9) Uani 1 1 d .
H38 H 0.0879 0.8018 0.6931 0.076 Uiso 1 1 calc R
H39 H 0.1438 0.7962 0.6023 0.076 Uiso 1 1 calc R
H40 H 0.0321 0.8516 0.6162 0.076 Uiso 1 1 calc R
C31 C 0.3431(4) 0.87360(17) 0.53968(19) 0.0428(7) Uani 1 1 d .
H41 H 0.2929 0.8962 0.4917 0.064 Uiso 1 1 calc R
H42 H 0.3254 0.8223 0.5397 0.064 Uiso 1 1 calc R
H43 H 0.4338 0.8813 0.5342 0.064 Uiso 1 1 calc R
C32 C 0.4529(3) 1.01745(15) 0.61755(19) 0.0363(6) Uani 1 1 d .
H44 H 0.4077 1.0458 0.5722 0.054 Uiso 1 1 calc R
H45 H 0.5174 0.9879 0.5935 0.054 Uiso 1 1 calc R
H46 H 0.4943 1.0494 0.6607 0.054 Uiso 1 1 calc R

loop_
_atom_site_aniso_label
_atom_site_aniso_U_11
_atom_site_aniso_U_22
_atom_site_aniso_U_33
_atom_site_aniso_U_23
_atom_site_aniso_U_13
_atom_site_aniso_U_12
Ru1 0.01955(11) 0.01730(10) 0.02589(11) 0.00041(7) 0.00009(7) 0.00249(6)
Si1 0.0208(3) 0.0186(3) 0.0295(3) -0.0033(2) -0.0004(3) 0.0021(2)
Si2 0.0251(3) 0.0199(3) 0.0318(3) 0.0042(3) 0.0022(3) 0.0011(2)
O1 0.0630(16) 0.0491(13) 0.0290(11) -0.0060(9) 0.0045(10) 0.0071(11)
C1 0.0187(11) 0.0243(12) 0.0348(13) -0.0009(10) 0.0010(10) 0.0020(9)
C2 0.0201(11) 0.0258(12) 0.0325(12) -0.0013(9) -0.0004(10) 0.0023(9)
C3 0.0226(12) 0.0324(13) 0.0338(13) -0.0018(10) -0.0002(10) 0.0030(10)
C4 0.0229(12) 0.0368(14) 0.0355(14) 0.0079(11) 0.0010(11) 0.0023(11)
C5 0.0229(12) 0.0271(12) 0.0489(16) 0.0066(11) -0.0008(11) -0.0005(10)
C6 0.0225(12) 0.0222(11) 0.0421(14) 0.0002(10) -0.0035(11) 0.0026(9)
C7 0.0364(15) 0.0286(13) 0.0381(14) -0.0074(11) 0.0063(12) -0.0058(11)
C8 0.0370(16) 0.0517(19) 0.0459(17) 0.0085(14) 0.0104(14) -0.0012(14)
C9 0.0373(15) 0.0238(13) 0.0527(17) -0.0067(12) -0.0011(13) -0.0012(11)
C10 0.0222(12) 0.0266(12) 0.0326(13) -0.0013(9) -0.0012(10) 0.0003(9)
C11 0.0266(12) 0.0320(13) 0.0325(13) -0.0052(10) 0.0009(11) 0.0011(10)
C12 0.0400(16) 0.0433(16) 0.0336(14) -0.0051(12) -0.0047(13) -0.0029(13)
C13 0.0334(15) 0.0514(18) 0.0372(15) 0.0069(13) -0.0075(13) -0.0017(13)
C14 0.0247(13) 0.0385(15) 0.0396(14) 0.0107(12) 0.0011(11) 0.0024(11)
C15 0.0186(11) 0.0302(13) 0.0360(13) 0.0052(10) 0.0043(10) 0.0001(9)
C16 0.0399(16) 0.0343(15) 0.0470(16) -0.0157(13) -0.0045(13) 0.0059(12)
C17 0.060(2) 0.078(3) 0.053(2) 0.0019(19) -0.027(2) 0.008(2)
C18 0.0308(14) 0.0274(13) 0.0465(16) 0.0005(11) 0.0007(12) 0.0079(10)
C19 0.0361(15) 0.0292(13) 0.0408(15) 0.0093(11) 0.0038(12) 0.0073(11)
C20 0.0366(15) 0.0377(16) 0.0516(17) 0.0145(13) 0.0117(14) 0.0006(12)
C21 0.0434(16) 0.0239(12) 0.0458(16) -0.0028(11) 0.0003(13) -0.0087(11)
C22 0.0315(14) 0.0250(12) 0.0360(14) -0.0029(10) 0.0029(11) 0.0041(10)
C23 0.0248(12) 0.0222(11) 0.0353(13) 0.0047(10) 0.0029(10) 0.0092(9)
C24 0.0196(11) 0.0333(13) 0.0418(14) 0.0104(11) 0.0035(11) 0.0077(10)
C25 0.0243(13) 0.0284(13) 0.0464(16) 0.0091(11) -0.0094(12) 0.0017(10)
C26 0.0283(13) 0.0255(12) 0.0299(12) 0.0039(10) -0.0041(10) 0.0053(10)
C27 0.0225(11) 0.0231(11) 0.0319(12) 0.0058(9) -0.0005(10) 0.0029(9)
C28 0.0532(19) 0.0271(14) 0.0491(17) -0.0046(12) 0.0036(15) 0.0106(13)
C29 0.0307(15) 0.061(2) 0.066(2) 0.0208(17) 0.0166(15) 0.0156(15)
C30 0.0376(17) 0.0391(16) 0.071(2) 0.0131(15) -0.0246(16) -0.0098(13)
C31 0.055(2) 0.0420(17) 0.0298(14) -0.0034(11) -0.0064(14) 0.0129(14)
C32 0.0323(14) 0.0336(14) 0.0429(15) 0.0152(12) 0.0027(12) 0.0025(11)

loop_
_atom_type_symbol
_atom_type_description
_atom_type_scat_dispersion_real
_atom_type_scat_dispersion_imag
_atom_type_scat_source
C C 0.0033 0.0016 'International Tables Vol C Tables 4.2.6.8 and 6.1.1.4'
H H 0.0000 0.0000 'International Tables Vol C Tables 4.2.6.8 and 6.1.1.4'
Ru Ru -1.2594 0.8363 'International Tables Vol C Tables 4.2.6.8 and 6.1.1.4'
Si Si 0.0817 0.0704 'International Tables Vol C Tables 4.2.6.8 and 6.1.1.4'
O O 0.0106 0.0060 'International Tables Vol C Tables 4.2.6.8 and 6.1.1.4'

loop_
_geom_angle_atom_site_label_1
_geom_angle_atom_site_label_2
_geom_angle_atom_site_label_3
_geom_angle
C22 Ru1 Si1 88.62(9)
C22 Ru1 C23 103.09(10)
Si1 Ru1 C23 120.10(7)
C22 Ru1 C24 100.91(11)
Si1 Ru1 C24 156.43(7)
C23 Ru1 C24 36.88(9)
C22 Ru1 C27 134.79(10)
Si1 Ru1 C27 97.39(7)
C23 Ru1 C27 36.64(9)
C24 Ru1 C27 60.67(9)
C22 Ru1 C26 161.42(11)
Si1 Ru1 C26 107.57(7)
C23 Ru1 C26 61.20(9)
C24 Ru1 C26 60.67(10)
C27 Ru1 C26 36.25(9)
C22 Ru1 C25 129.20(12)
Si1 Ru1 C25 142.03(9)
C23 Ru1 C25 60.89(9)
C24 Ru1 C25 36.13(11)
C27 Ru1 C25 60.14(9)
C26 Ru1 C25 36.13(10)
C22 Ru1 Si2 78.72(8)
Si1 Ru1 Si2 93.85(2)
C23 Ru1 Si2 145.94(7)
C24 Ru1 Si2 109.07(7)
C27 Ru1 Si2 144.61(7)
C26 Ru1 Si2 108.38(7)
C25 Ru1 Si2 91.20(7)
C1 Si1 C10 105.43(12)
C1 Si1 Ru1 125.76(8)
C10 Si1 Ru1 127.89(9)
C19 Si2 C21 104.69(13)
C19 Si2 C20 103.24(13)
C21 Si2 C20 105.12(15)
C19 Si2 Ru1 115.64(10)
C21 Si2 Ru1 117.61(9)
C20 Si2 Ru1 109.13(10)
C2 C1 C6 118.0(2)
C2 C1 Si1 122.42(19)
C6 C1 Si1 119.54(19)
C3 C2 C1 120.2(2)
C3 C2 C7 117.4(2)
C1 C2 C7 122.4(2)
C4 C3 C2 121.7(2)
C4 C3 H1 119.2
C2 C3 H1 119.2
C5 C4 C3 118.0(3)
C5 C4 C8 121.1(3)
C3 C4 C8 120.9(3)
C4 C5 C6 122.1(3)
C4 C5 H2 118.9
C6 C5 H2 118.9
C5 C6 C1 120.0(2)
C5 C6 C9 118.8(2)
C1 C6 C9 121.2(3)
C2 C7 H3 109.5
C2 C7 H4 109.5
H3 C7 H4 109.5
C2 C7 H5 109.5
H3 C7 H5 109.5
H4 C7 H5 109.5
C4 C8 H6 109.5
C4 C8 H7 109.5
H6 C8 H7 109.5
C4 C8 H8 109.5
H6 C8 H8 109.5
H7 C8 H8 109.5
C6 C9 H9 109.5
C6 C9 H10 109.5
H9 C9 H10 109.5
C6 C9 H11 109.5
H9 C9 H11 109.5
H10 C9 H11 109.5
C11 C10 C15 117.8(2)
C11 C10 Si1 121.68(19)
C15 C10 Si1 120.48(19)
C12 C11 C10 119.6(3)
C12 C11 C16 116.0(2)
C10 C11 C16 124.3(2)
C13 C12 C11 122.5(3)
C13 C12 H12 118.8
C11 C12 H12 118.8
C12 C13 C14 117.8(3)
C12 C13 C17 121.2(3)
C14 C13 C17 121.0(3)
C15 C14 C13 122.0(3)
C15 C14 H13 119.0
C13 C14 H13 119.0
C14 C15 C10 120.2(3)
C14 C15 C18 118.2(2)
C10 C15 C18 121.6(2)
C11 C16 H14 109.5
C11 C16 H15 109.5
H14 C16 H15 109.5
C11 C16 H16 109.5
H14 C16 H16 109.5
H15 C16 H16 109.5
C13 C17 H17 109.5
C13 C17 H18 109.5
H17 C17 H18 109.5
C13 C17 H19 109.5
H17 C17 H19 109.5
H18 C17 H19 109.5
C15 C18 H20 109.5
C15 C18 H21 109.5
H20 C18 H21 109.5
C15 C18 H22 109.5
H20 C18 H22 109.5
H21 C18 H22 109.5
Si2 C19 H23 109.5
Si2 C19 H24 109.5
H23 C19 H24 109.5
Si2 C19 H25 109.5
H23 C19 H25 109.5
H24 C19 H25 109.5
Si2 C20 H26 109.5
Si2 C20 H27 109.5
H26 C20 H27 109.5
Si2 C20 H28 109.5
H26 C20 H28 109.5
H27 C20 H28 109.5
Si2 C21 H29 109.5
Si2 C21 H30 109.5
H29 C21 H30 109.5
Si2 C21 H31 109.5
H29 C21 H31 109.5
H30 C21 H31 109.5
O1 C22 Ru1 178.0(3)
C27 C23 C24 107.5(2)
C27 C23 C28 126.6(3)
C24 C23 C28 125.6(3)
C27 C23 Ru1 73.14(13)
C24 C23 Ru1 72.60(14)
C28 C23 Ru1 125.14(18)
C25 C24 C23 108.2(2)
C25 C24 C29 126.4(3)
C23 C24 C29 125.1(3)
C25 C24 Ru1 73.49(15)
C23 C24 Ru1 70.52(13)
C29 C24 Ru1 125.98(19)
C24 C25 C26 108.0(2)
C24 C25 C30 126.0(3)
C26 C25 C30 124.9(3)
C24 C25 Ru1 70.38(15)
C26 C25 Ru1 71.33(14)
C30 C25 Ru1 132.99(19)
C27 C26 C25 107.6(2)
C27 C26 C31 124.9(3)
C25 C26 C31 126.9(3)
C27 C26 Ru1 71.35(14)
C25 C26 Ru1 72.54(15)
C31 C26 Ru1 128.76(18)
C23 C27 C26 108.6(2)
C23 C27 C32 126.0(2)
C26 C27 C32 124.8(3)
C23 C27 Ru1 70.23(13)
C26 C27 Ru1 72.41(14)
C32 C27 Ru1 130.59(17)
C23 C28 H32 109.5
C23 C28 H33 109.5
H32 C28 H33 109.5
C23 C28 H34 109.5
H32 C28 H34 109.5
H33 C28 H34 109.5
C24 C29 H35 109.5
C24 C29 H36 109.5
H35 C29 H36 109.5
C24 C29 H37 109.5
H35 C29 H37 109.5
H36 C29 H37 109.5
C25 C30 H38 109.5
C25 C30 H39 109.5
H38 C30 H39 109.5
C25 C30 H40 109.5
H38 C30 H40 109.5
H39 C30 H40 109.5
C26 C31 H41 109.5
C26 C31 H42 109.5
H41 C31 H42 109.5
C26 C31 H43 109.5
H41 C31 H43 109.5
H42 C31 H43 109.5
C27 C32 H44 109.5
C27 C32 H45 109.5
H44 C32 H45 109.5
C27 C32 H46 109.5
H44 C32 H46 109.5
H45 C32 H46 109.5

loop_
_geom_bond_atom_site_label_1
_geom_bond_atom_site_label_2
_geom_bond_distance
Ru1 C22 1.835(3)
Ru1 Si1 2.2335(7)
Ru1 C23 2.248(2)
Ru1 C24 2.275(2)
Ru1 C27 2.286(2)
Ru1 C26 2.300(2)
Ru1 C25 2.316(3)
Ru1 Si2 2.4224(7)
Si1 C1 1.899(3)
Si1 C10 1.900(3)
Si2 C19 1.887(3)
Si2 C21 1.892(3)
Si2 C20 1.904(3)
O1 C22 1.158(4)
C1 C2 1.408(3)
C1 C6 1.418(3)
C2 C3 1.400(4)
C2 C7 1.509(4)
C3 C4 1.388(4)
C3 H1 0.9500
C4 C5 1.387(4)
C4 C8 1.505(4)
C5 C6 1.390(4)
C5 H2 0.9500
C6 C9 1.516(4)
C7 H3 0.9800
C7 H4 0.9800
C7 H5 0.9800
C8 H6 0.9800
C8 H7 0.9800
C8 H8 0.9800
C9 H9 0.9800
C9 H10 0.9800
C9 H11 0.9800
C10 C11 1.411(4)
C10 C15 1.420(3)
C11 C12 1.402(4)
C11 C16 1.510(4)
C12 C13 1.375(4)
C12 H12 0.9500
C13 C14 1.389(4)
C13 C17 1.515(4)
C14 C15 1.387(4)
C14 H13 0.9500
C15 C18 1.509(4)
C16 H14 0.9800
C16 H15 0.9800
C16 H16 0.9800
C17 H17 0.9800
C17 H18 0.9800
C17 H19 0.9800
C18 H20 0.9800
C18 H21 0.9800
C18 H22 0.9800
C19 H23 0.9800
C19 H24 0.9800
C19 H25 0.9800
C20 H26 0.9800
C20 H27 0.9800
C20 H28 0.9800
C21 H29 0.9800
C21 H30 0.9800
C21 H31 0.9800
C23 C27 1.425(4)
C23 C24 1.431(4)
C23 C28 1.506(4)
C24 C25 1.424(4)
C24 C29 1.499(4)
C25 C26 1.431(4)
C25 C30 1.499(4)
C26 C27 1.426(4)
C26 C31 1.500(4)
C27 C32 1.500(4)
C28 H32 0.9800
C28 H33 0.9800
C28 H34 0.9800
C29 H35 0.9800
C29 H36 0.9800
C29 H37 0.9800
C30 H38 0.9800
C30 H39 0.9800
C30 H40 0.9800
C31 H41 0.9800
C31 H42 0.9800
C31 H43 0.9800
C32 H44 0.9800
C32 H45 0.9800
C32 H46 0.9800

loop_
_geom_torsion_atom_site_label_1
_geom_torsion_atom_site_label_2
_geom_torsion_atom_site_label_3
_geom_torsion_atom_site_label_4
_geom_torsion
C22 Ru1 Si1 C1 -171.72(12)
C23 Ru1 Si1 C1 -67.36(12)
C24 Ru1 Si1 C1 -57.0(2)
C27 Ru1 Si1 C1 -36.68(11)
C26 Ru1 Si1 C1 -0.97(12)
C25 Ru1 Si1 C1 12.78(15)
Si2 Ru1 Si1 C1 109.68(10)
C22 Ru1 Si1 C10 -4.35(13)
C23 Ru1 Si1 C10 100.01(13)
C24 Ru1 Si1 C10 110.4(2)
C27 Ru1 Si1 C10 130.68(12)
C26 Ru1 Si1 C10 166.40(12)
C25 Ru1 Si1 C10 -179.85(14)
Si2 Ru1 Si1 C10 -82.95(10)
C22 Ru1 Si2 C19 -52.07(14)
Si1 Ru1 Si2 C19 35.75(11)
C23 Ru1 Si2 C19 -148.82(16)
C24 Ru1 Si2 C19 -149.85(13)
C27 Ru1 Si2 C19 144.25(15)
C26 Ru1 Si2 C19 145.70(13)
C25 Ru1 Si2 C19 178.10(14)
C22 Ru1 Si2 C21 -176.72(15)
Si1 Ru1 Si2 C21 -88.90(12)
C23 Ru1 Si2 C21 86.54(17)
C24 Ru1 Si2 C21 85.50(14)
C27 Ru1 Si2 C21 19.60(17)
C26 Ru1 Si2 C21 21.05(14)
C25 Ru1 Si2 C21 53.45(14)
C22 Ru1 Si2 C20 63.74(14)
Si1 Ru1 Si2 C20 151.56(11)
C23 Ru1 Si2 C20 -33.00(17)
C24 Ru1 Si2 C20 -34.04(14)
C27 Ru1 Si2 C20 -99.94(16)
C26 Ru1 Si2 C20 -98.49(13)
C25 Ru1 Si2 C20 -66.09(14)
C10 Si1 C1 C2 117.2(2)
Ru1 Si1 C1 C2 -73.1(2)
C10 Si1 C1 C6 -65.2(2)
Ru1 Si1 C1 C6 104.52(19)
C6 C1 C2 C3 0.3(3)
Si1 C1 C2 C3 177.95(19)
C6 C1 C2 C7 179.3(2)
Si1 C1 C2 C7 -3.1(3)
C1 C2 C3 C4 -1.1(4)
C7 C2 C3 C4 179.8(2)
C2 C3 C4 C5 0.7(4)
C2 C3 C4 C8 -179.7(2)
C3 C4 C5 C6 0.7(4)
C8 C4 C5 C6 -179.0(3)
C4 C5 C6 C1 -1.5(4)
C4 C5 C6 C9 179.3(2)
C2 C1 C6 C5 1.0(3)
Si1 C1 C6 C5 -176.75(19)
C2 C1 C6 C9 -179.8(2)
Si1 C1 C6 C9 2.4(3)
C1 Si1 C10 C11 116.9(2)
Ru1 Si1 C10 C11 -52.5(3)
C1 Si1 C10 C15 -63.0(2)
Ru1 Si1 C10 C15 127.64(19)
C15 C10 C11 C12 -0.7(4)
Si1 C10 C11 C12 179.4(2)
C15 C10 C11 C16 176.7(3)
Si1 C10 C11 C16 -3.1(4)
C10 C11 C12 C13 -1.1(5)
C16 C11 C12 C13 -178.8(3)
C11 C12 C13 C14 1.5(5)
C11 C12 C13 C17 -179.3(3)
C12 C13 C14 C15 0.1(5)
C17 C13 C14 C15 -179.1(3)
C13 C14 C15 C10 -1.9(4)
C13 C14 C15 C18 176.5(3)
C11 C10 C15 C14 2.2(4)
Si1 C10 C15 C14 -178.0(2)
C11 C10 C15 C18 -176.2(3)
Si1 C10 C15 C18 3.6(4)
Si1 Ru1 C22 O1 177(100)
C23 Ru1 C22 O1 56(7)
C24 Ru1 C22 O1 18(7)
C27 Ru1 C22 O1 77(7)
C26 Ru1 C22 O1 25(7)
C25 Ru1 C22 O1 -7(7)
Si2 Ru1 C22 O1 -89(7)
C22 Ru1 C23 C27 154.08(16)
Si1 Ru1 C23 C27 57.98(16)
C24 Ru1 C23 C27 -115.1(2)
C26 Ru1 C23 C27 -36.58(14)
C25 Ru1 C23 C27 -78.09(17)
Si2 Ru1 C23 C27 -116.75(15)
C22 Ru1 C23 C24 -90.79(18)
Si1 Ru1 C23 C24 173.10(14)
C27 Ru1 C23 C24 115.1(2)
C26 Ru1 C23 C24 78.54(17)
C25 Ru1 C23 C24 37.03(17)
Si2 Ru1 C23 C24 -1.6(2)
C22 Ru1 C23 C28 30.8(3)
Si1 Ru1 C23 C28 -65.3(3)
C24 Ru1 C23 C28 121.6(3)
C27 Ru1 C23 C28 -123.2(3)
C26 Ru1 C23 C28 -159.8(3)
C25 Ru1 C23 C28 158.7(3)
Si2 Ru1 C23 C28 120.0(2)
C27 C23 C24 C25 1.0(3)
C28 C23 C24 C25 174.6(2)
Ru1 C23 C24 C25 -64.28(17)
C27 C23 C24 C29 -173.8(2)
C28 C23 C24 C29 -0.3(4)
Ru1 C23 C24 C29 120.9(3)
C27 C23 C24 Ru1 65.31(16)
C28 C23 C24 Ru1 -121.2(3)
C22 Ru1 C24 C25 -145.86(17)
Si1 Ru1 C24 C25 101.8(2)
C23 Ru1 C24 C25 116.8(2)
C27 Ru1 C24 C25 78.52(17)
C26 Ru1 C24 C25 36.71(16)
Si2 Ru1 C24 C25 -64.15(16)
C22 Ru1 C24 C23 97.32(17)
Si1 Ru1 C24 C23 -15.1(3)
C27 Ru1 C24 C23 -38.29(15)
C26 Ru1 C24 C23 -80.10(17)
C25 Ru1 C24 C23 -116.8(2)
Si2 Ru1 C24 C23 179.04(13)
C22 Ru1 C24 C29 -22.5(3)
Si1 Ru1 C24 C29 -134.9(2)
C23 Ru1 C24 C29 -119.8(3)
C27 Ru1 C24 C29 -158.1(3)
C26 Ru1 C24 C29 160.1(3)
C25 Ru1 C24 C29 123.4(3)
Si2 Ru1 C24 C29 59.2(3)
C23 C24 C25 C26 0.6(3)
C29 C24 C25 C26 175.4(3)
Ru1 C24 C25 C26 -61.73(17)
C23 C24 C25 C30 -168.2(2)
C29 C24 C25 C30 6.6(4)
Ru1 C24 C25 C30 129.5(3)
C23 C24 C25 Ru1 62.36(17)
C29 C24 C25 Ru1 -122.9(3)
C22 Ru1 C25 C24 45.3(2)
Si1 Ru1 C25 C24 -140.49(14)
C23 Ru1 C25 C24 -37.81(15)
C27 Ru1 C25 C24 -80.13(17)
C26 Ru1 C25 C24 -117.9(2)
Si2 Ru1 C25 C24 121.71(15)
C22 Ru1 C25 C26 163.20(16)
Si1 Ru1 C25 C26 -22.6(2)
C23 Ru1 C25 C26 80.07(16)
C24 Ru1 C25 C26 117.9(2)
C27 Ru1 C25 C26 37.75(15)
Si2 Ru1 C25 C26 -120.42(15)
C22 Ru1 C25 C30 -76.0(4)
Si1 Ru1 C25 C30 98.1(3)
C23 Ru1 C25 C30 -159.2(4)
C24 Ru1 C25 C30 -121.4(4)
C27 Ru1 C25 C30 158.5(4)
C26 Ru1 C25 C30 120.8(4)
Si2 Ru1 C25 C30 0.3(3)
C24 C25 C26 C27 -2.0(3)
C30 C25 C26 C27 166.9(2)
Ru1 C25 C26 C27 -63.17(16)
C24 C25 C26 C31 -173.1(2)
C30 C25 C26 C31 -4.2(4)
Ru1 C25 C26 C31 125.8(3)
C24 C25 C26 Ru1 61.13(17)
C30 C25 C26 Ru1 -129.9(3)
C22 Ru1 C26 C27 71.4(4)
Si1 Ru1 C26 C27 -78.25(15)
C23 Ru1 C26 C27 36.98(15)
C24 Ru1 C26 C27 79.41(16)
C25 Ru1 C26 C27 116.1(2)
Si2 Ru1 C26 C27 -178.58(13)
C22 Ru1 C26 C25 -44.7(4)
Si1 Ru1 C26 C25 165.64(14)
C23 Ru1 C26 C25 -79.14(17)
C24 Ru1 C26 C25 -36.71(15)
C27 Ru1 C26 C25 -116.1(2)
Si2 Ru1 C26 C25 65.30(16)
C22 Ru1 C26 C31 -168.4(3)
Si1 Ru1 C26 C31 41.9(3)
C23 Ru1 C26 C31 157.1(3)
C24 Ru1 C26 C31 -160.4(3)
C27 Ru1 C26 C31 120.2(3)
C25 Ru1 C26 C31 -123.7(3)
Si2 Ru1 C26 C31 -58.4(3)
C24 C23 C27 C26 -2.3(3)
C28 C23 C27 C26 -175.8(2)
Ru1 C23 C27 C26 62.64(16)
C24 C23 C27 C32 168.7(2)
C28 C23 C27 C32 -4.8(4)
Ru1 C23 C27 C32 -126.4(2)
C24 C23 C27 Ru1 -64.95(16)
C28 C23 C27 Ru1 121.6(3)
C25 C26 C27 C23 2.7(3)
C31 C26 C27 C23 174.0(2)
Ru1 C26 C27 C23 -61.26(16)
C25 C26 C27 C32 -168.4(2)
C31 C26 C27 C32 2.9(4)
Ru1 C26 C27 C32 127.7(2)
C25 C26 C27 Ru1 63.96(17)
C31 C26 C27 Ru1 -124.8(3)
C22 Ru1 C27 C23 -36.9(2)
Si1 Ru1 C27 C23 -132.29(14)
C24 Ru1 C27 C23 38.55(15)
C26 Ru1 C27 C23 118.0(2)
C25 Ru1 C27 C23 80.33(17)
Si2 Ru1 C27 C23 120.28(15)
C22 Ru1 C27 C26 -154.82(18)
Si1 Ru1 C27 C26 109.75(15)
C23 Ru1 C27 C26 -118.0(2)
C24 Ru1 C27 C26 -79.40(17)
C25 Ru1 C27 C26 -37.62(16)
Si2 Ru1 C27 C26 2.3(2)
C22 Ru1 C27 C32 84.0(3)
Si1 Ru1 C27 C32 -11.4(3)
C23 Ru1 C27 C32 120.9(3)
C24 Ru1 C27 C32 159.5(3)
C26 Ru1 C27 C32 -121.1(3)
C25 Ru1 C27 C32 -158.8(3)
Si2 Ru1 C27 C32 -118.8(2)
